data_7033535
loop_
_publ_author_name
'Kubota, Yasuhiro'
'Kasatani, Kouhei'
'Takai, Hiroki'
'Funabiki, Kazumasa'
'Matsui, Masaki'

_publ_section_title
;
 Strategy to enhance solid-state fluorescence and aggregation-induced
 emission enhancement effect in pyrimidine boron complexes.
;
_journal_issue 7
_journal_name_full 'Dalton transactions (Cambridge, England : 2003)'
_journal_page_first 3326
_journal_page_last 3341
_journal_paper_doi 10.1039/c4dt03318c
_journal_volume 44
_journal_year 2015
_chemical_formula_moiety 'C26 H23 B Cl N3 O'
_chemical_formula_sum 'C26 H23 B Cl N3 O'
_chemical_formula_weight 439.73
_chemical_melting_point 242.0(10)
_chemical_name_common 'pyrimidine_mono_NMe2_BPh2 '
_chemical_name_systematic
; 
 ? 
;
_space_group_IT_number 14
_symmetry_cell_setting monoclinic
_symmetry_space_group_name_Hall '-P 2yn'
_symmetry_space_group_name_H-M 'P 1 21/n 1'
_atom_sites_solution_hydrogens geom
_atom_sites_solution_primary direct
_atom_sites_solution_secondary difmap
_audit_creation_method SHELXL-97
_audit_update_record
;
2014-07-17 deposited with the CCDC.
2014-12-11 downloaded from the CCDC.
;
_cell_angle_alpha 90.00
_cell_angle_beta 97.033(12)
_cell_angle_gamma 90.00
_cell_formula_units_Z 4
_cell_length_a 8.885(8)
_cell_length_b 12.288(11)
_cell_length_c 20.917(19)
_cell_measurement_temperature 293(2)
_cell_volume 2267(4)
_computing_structure_refinement 'SHELXL-97 (Sheldrick, 1997)'
_computing_structure_solution 'SHELXS-97 (Sheldrick, 1990)'
_diffrn_ambient_temperature 293(2)
_diffrn_measured_fraction_theta_full 0.988
_diffrn_measured_fraction_theta_max 0.988
_diffrn_radiation_monochromator graphite
_diffrn_radiation_source 'fine-focus sealed tube'
_diffrn_radiation_type MoK\a
_diffrn_radiation_wavelength 0.71075
_diffrn_reflns_av_R_equivalents 0.0409
_diffrn_reflns_av_sigmaI/netI 0.0306
_diffrn_reflns_limit_h_max 11
_diffrn_reflns_limit_h_min -11
_diffrn_reflns_limit_k_max 15
_diffrn_reflns_limit_k_min -15
_diffrn_reflns_limit_l_max 26
_diffrn_reflns_limit_l_min -27
_diffrn_reflns_number 21423
_diffrn_reflns_theta_full 27.48
_diffrn_reflns_theta_max 27.48
_diffrn_reflns_theta_min 2.62
_exptl_absorpt_coefficient_mu 0.192
_exptl_absorpt_correction_T_max 0.9626
_exptl_absorpt_correction_T_min 0.9626
_exptl_absorpt_correction_type integration
_exptl_crystal_colour red
_exptl_crystal_density_diffrn 1.289
_exptl_crystal_density_method 'not measured'
_exptl_crystal_description block
_exptl_crystal_F_000 920
_exptl_crystal_size_max 0.20
_exptl_crystal_size_mid 0.20
_exptl_crystal_size_min 0.20
_refine_diff_density_max 0.153
_refine_diff_density_min -0.187
_refine_diff_density_rms 0.034
_refine_ls_extinction_method none
_refine_ls_goodness_of_fit_ref 1.074
_refine_ls_hydrogen_treatment mixed
_refine_ls_matrix_type full
_refine_ls_number_parameters 291
_refine_ls_number_reflns 5132
_refine_ls_number_restraints 0
_refine_ls_restrained_S_all 1.074
_refine_ls_R_factor_all 0.0752
_refine_ls_R_factor_gt 0.0534
_refine_ls_shift/su_max 0.001
_refine_ls_shift/su_mean 0.000
_refine_ls_structure_factor_coef Fsqd
_refine_ls_weighting_details 'calc w=1/[\s^2^(Fo^2^)+(0.0572P)^2^+0.2732P] where P=(Fo^2^+2Fc^2^)/3'
_refine_ls_weighting_scheme calc
_refine_ls_wR_factor_gt 0.1247
_refine_ls_wR_factor_ref 0.1370
_reflns_number_gt 3860
_reflns_number_total 5132
_reflns_threshold_expression >2sigma(I)
_cod_data_source_file c4dt03318c2.cif
_cod_data_source_block 15
_cod_depositor_comments
;
The following automatic conversions were performed:

'_chemical_melting_point' value '241-243' was changed to '242.0(10)'
- the average value was taken and precision was estimated.

Automatic conversion script
Id: cif_fix_values 2935 2014-11-11 08:27:57Z andrius 

 Adding full bibliography for 7033531--7033535.cif.
;
_cod_original_sg_symbol_H-M P21/n
_cod_database_code 7033535

loop_
_symmetry_equiv_pos_as_xyz
'x, y, z'
'-x+1/2, y+1/2, -z+1/2'
'-x, -y, -z'
'x-1/2, -y-1/2, z-1/2'

loop_
_atom_site_label
_atom_site_type_symbol
_atom_site_fract_x
_atom_site_fract_y
_atom_site_fract_z
_atom_site_U_iso_or_equiv
_atom_site_adp_type
_atom_site_occupancy
_atom_site_symmetry_multiplicity
_atom_site_calc_flag
_atom_site_refinement_flags
C1 C 0.9588(2) 1.17296(14) 1.08306(8) 0.0465(4) Uani 1 1 d .
C2 C 0.9054(2) 1.11136(15) 1.03070(8) 0.0490(4) Uani 1 1 d .
H2 H 0.9375 1.1271 0.9911 0.059 Uiso 1 1 calc R
C3 C 0.80347(19) 1.02509(14) 1.03494(8) 0.0453(4) Uani 1 1 d .
C4 C 0.7238(2) 0.97416(15) 0.98094(9) 0.0493(4) Uani 1 1 d .
H4 H 0.7371 0.9957 0.9394 0.059 Uiso 1 1 calc R
C5 C 0.6759(2) 0.90875(16) 1.09822(10) 0.0566(5) Uani 1 1 d .
H5 H 0.6575 0.8879 1.1393 0.068 Uiso 1 1 calc R
C6 C 1.0534(2) 1.26938(14) 1.07903(9) 0.0476(4) Uani 1 1 d .
C7 C 1.1356(2) 1.31411(15) 1.13381(9) 0.0553(5) Uani 1 1 d .
H7 H 1.1261 1.2835 1.1738 0.066 Uiso 1 1 calc R
C8 C 1.2299(2) 1.40183(16) 1.13066(10) 0.0585(5) Uani 1 1 d .
H8 H 1.2853 1.4276 1.1682 0.070 Uiso 1 1 calc R
C9 C 1.2445(2) 1.45327(15) 1.07205(10) 0.0543(5) Uani 1 1 d .
C10 C 1.1618(3) 1.40855(17) 1.01675(10) 0.0646(5) Uani 1 1 d .
H10 H 1.1693 1.4399 0.9768 0.078 Uiso 1 1 calc R
C11 C 1.0703(2) 1.31962(16) 1.02048(10) 0.0596(5) Uani 1 1 d .
H11 H 1.0178 1.2918 0.9828 0.071 Uiso 1 1 calc R
C12 C 0.6267(2) 0.89243(15) 0.99141(9) 0.0507(4) Uani 1 1 d .
C19 C 0.8021(2) 1.02790(16) 1.21937(9) 0.0522(4) Uani 1 1 d .
C24 C 0.7219(3) 1.11619(19) 1.23724(11) 0.0704(6) Uani 1 1 d .
H24 H 0.7217 1.1800 1.2134 0.085 Uiso 1 1 calc R
C23 C 0.6405(3) 1.1125(2) 1.29042(13) 0.0879(8) Uani 1 1 d .
H23 H 0.5896 1.1742 1.3021 0.105 Uiso 1 1 calc R
C22 C 0.6354(3) 1.0192(2) 1.32525(11) 0.0795(8) Uani 1 1 d .
H22 H 0.5791 1.0164 1.3599 0.095 Uiso 1 1 calc R
C21 C 0.7130(3) 0.9304(2) 1.30906(11) 0.0789(7) Uani 1 1 d .
H21 H 0.7107 0.8664 1.3327 0.095 Uiso 1 1 calc R
C20 C 0.7963(3) 0.93521(19) 1.25681(10) 0.0689(6) Uani 1 1 d .
H20 H 0.8500 0.8739 1.2467 0.083 Uiso 1 1 calc R
C13 C 1.0444(2) 0.96080(15) 1.16190(8) 0.0475(4) Uani 1 1 d .
C14 C 1.1811(2) 1.00625(17) 1.18935(9) 0.0595(5) Uani 1 1 d .
H14 H 1.1824 1.0785 1.2027 0.071 Uiso 1 1 calc R
C15 C 1.3155(2) 0.9472(2) 1.19741(11) 0.0701(6) Uani 1 1 d .
H15 H 1.4047 0.9803 1.2155 0.084 Uiso 1 1 calc R
C16 C 1.3168(2) 0.8411(2) 1.17891(11) 0.0705(6) Uani 1 1 d .
H16 H 1.4064 0.8012 1.1848 0.085 Uiso 1 1 calc R
C17 C 1.1844(2) 0.79346(19) 1.15144(11) 0.0674(6) Uani 1 1 d .
H17 H 1.1846 0.7211 1.1385 0.081 Uiso 1 1 calc R
C18 C 1.0510(2) 0.85259(16) 1.14299(9) 0.0542(4) Uani 1 1 d .
H18 H 0.9629 0.8189 1.1241 0.065 Uiso 1 1 calc R
C25 C 1.3416(3) 1.6003(2) 1.00840(14) 0.0840(7) Uani 1 1 d .
H25 H 1.2407 1.6149 0.9882 0.126 Uiso 1 1 calc R
H25A H 1.3939 1.5561 0.9804 0.126 Uiso 1 1 calc R
H25B H 1.3951 1.6677 1.0167 0.126 Uiso 1 1 calc R
C26 C 1.4415(3) 1.5747(2) 1.12292(14) 0.0851(7) Uani 1 1 d .
H26 H 1.5109 1.5159 1.1341 0.128 Uiso 1 1 calc R
H26A H 1.3881 1.5912 1.1589 0.128 Uiso 1 1 calc R
H26B H 1.4968 1.6377 1.1119 0.128 Uiso 1 1 calc R
N1 N 0.77949(16) 0.98753(11) 1.09468(7) 0.0463(3) Uani 1 1 d .
N2 N 0.59795(18) 0.85824(14) 1.04973(8) 0.0579(4) Uani 1 1 d .
N3 N 1.3343(2) 1.54332(15) 1.06847(10) 0.0716(5) Uani 1 1 d .
O1 O 0.92542(15) 1.14758(10) 1.14143(6) 0.0525(3) Uani 1 1 d .
Cl1 Cl 0.52757(6) 0.82666(5) 0.92661(3) 0.06879(18) Uani 1 1 d .
B1 B 0.8901(2) 1.03167(17) 1.15608(10) 0.0489(5) Uani 1 1 d .

loop_
_atom_site_aniso_label
_atom_site_aniso_U_11
_atom_site_aniso_U_22
_atom_site_aniso_U_33
_atom_site_aniso_U_23
_atom_site_aniso_U_13
_atom_site_aniso_U_12
C1 0.0514(9) 0.0462(9) 0.0441(9) 0.0020(7) 0.0146(8) 0.0059(7)
C2 0.0545(10) 0.0522(10) 0.0429(9) 0.0019(7) 0.0164(8) -0.0014(8)
C3 0.0454(9) 0.0481(9) 0.0443(9) 0.0014(7) 0.0136(7) 0.0061(7)
C4 0.0513(10) 0.0544(10) 0.0437(9) -0.0012(7) 0.0124(8) 0.0015(8)
C5 0.0580(11) 0.0608(12) 0.0538(11) 0.0045(9) 0.0181(9) -0.0042(9)
C6 0.0521(9) 0.0431(9) 0.0498(10) 0.0020(7) 0.0154(8) 0.0037(8)
C7 0.0691(12) 0.0531(11) 0.0463(10) -0.0011(8) 0.0177(9) -0.0016(9)
C8 0.0643(11) 0.0583(11) 0.0541(11) -0.0088(9) 0.0115(9) -0.0032(9)
C9 0.0532(10) 0.0479(10) 0.0629(12) 0.0002(9) 0.0121(9) 0.0018(8)
C10 0.0777(13) 0.0600(12) 0.0560(12) 0.0138(9) 0.0070(10) -0.0115(10)
C11 0.0701(12) 0.0578(11) 0.0498(11) 0.0057(9) 0.0035(9) -0.0090(10)
C12 0.0428(9) 0.0540(10) 0.0555(11) -0.0064(8) 0.0073(8) 0.0057(8)
C19 0.0559(10) 0.0583(11) 0.0448(10) -0.0062(8) 0.0166(8) -0.0089(8)
C24 0.0821(15) 0.0661(13) 0.0692(14) -0.0120(11) 0.0338(12) -0.0048(11)
C23 0.0903(17) 0.0892(18) 0.0929(18) -0.0339(15) 0.0468(15) -0.0093(14)
C22 0.0759(15) 0.115(2) 0.0533(13) -0.0245(13) 0.0312(11) -0.0340(14)
C21 0.0914(16) 0.0965(18) 0.0540(12) 0.0042(12) 0.0293(12) -0.0199(14)
C20 0.0842(15) 0.0709(14) 0.0568(12) 0.0050(10) 0.0289(11) -0.0042(12)
C13 0.0544(10) 0.0552(10) 0.0352(8) 0.0052(7) 0.0143(7) -0.0029(8)
C14 0.0665(12) 0.0635(12) 0.0483(11) -0.0010(9) 0.0060(9) -0.0081(10)
C15 0.0564(12) 0.0940(17) 0.0585(13) 0.0034(12) 0.0010(10) -0.0113(12)
C16 0.0569(12) 0.0823(16) 0.0727(15) 0.0092(12) 0.0096(11) 0.0084(11)
C17 0.0662(13) 0.0616(12) 0.0763(14) 0.0018(11) 0.0167(11) 0.0062(10)
C18 0.0543(10) 0.0552(11) 0.0544(11) 0.0017(8) 0.0121(8) -0.0035(8)
C25 0.0786(15) 0.0699(15) 0.105(2) 0.0238(13) 0.0190(14) -0.0121(12)
C26 0.0669(14) 0.0735(15) 0.113(2) -0.0106(14) 0.0013(14) -0.0122(12)
N1 0.0476(8) 0.0486(8) 0.0449(8) 0.0004(6) 0.0142(6) 0.0000(6)
N2 0.0549(9) 0.0645(10) 0.0557(9) -0.0001(8) 0.0122(7) -0.0093(8)
N3 0.0702(11) 0.0614(11) 0.0835(14) 0.0048(9) 0.0110(10) -0.0166(9)
O1 0.0693(8) 0.0476(7) 0.0442(7) -0.0016(5) 0.0211(6) -0.0038(6)
Cl1 0.0648(3) 0.0761(4) 0.0642(3) -0.0126(3) 0.0030(2) -0.0091(3)
B1 0.0600(12) 0.0477(11) 0.0415(10) 0.0010(8) 0.0164(9) -0.0040(9)

loop_
_atom_type_symbol
_atom_type_description
_atom_type_scat_dispersion_real
_atom_type_scat_dispersion_imag
_atom_type_scat_source
C C 0.0033 0.0016 'International Tables Vol C Tables 4.2.6.8 and 6.1.1.4'
H H 0.0000 0.0000 'International Tables Vol C Tables 4.2.6.8 and 6.1.1.4'
B B 0.0013 0.0007 'International Tables Vol C Tables 4.2.6.8 and 6.1.1.4'
Cl Cl 0.1484 0.1585 'International Tables Vol C Tables 4.2.6.8 and 6.1.1.4'
N N 0.0061 0.0033 'International Tables Vol C Tables 4.2.6.8 and 6.1.1.4'
O O 0.0106 0.0060 'International Tables Vol C Tables 4.2.6.8 and 6.1.1.4'

loop_
_geom_angle_atom_site_label_1
_geom_angle_atom_site_label_2
_geom_angle_atom_site_label_3
_geom_angle
O1 C1 C2 120.75(17)
O1 C1 C6 115.99(16)
C2 C1 C6 123.26(16)
C1 C2 C3 122.06(16)
C1 C2 H2 119.0
C3 C2 H2 119.0
N1 C3 C2 118.97(16)
N1 C3 C4 117.59(17)
C2 C3 C4 123.44(16)
C12 C4 C3 117.84(17)
C12 C4 H4 121.1
C3 C4 H4 121.1
N2 C5 N1 126.74(18)
N2 C5 H5 116.6
N1 C5 H5 116.6
C7 C6 C11 116.41(18)
C7 C6 C1 121.29(17)
C11 C6 C1 122.26(18)
C8 C7 C6 122.14(18)
C8 C7 H7 118.9
C6 C7 H7 118.9
C7 C8 C9 121.31(19)
C7 C8 H8 119.3
C9 C8 H8 119.3
N3 C9 C8 121.95(19)
N3 C9 C10 121.34(19)
C8 C9 C10 116.72(19)
C11 C10 C9 121.31(19)
C11 C10 H10 119.3
C9 C10 H10 119.3
C10 C11 C6 122.1(2)
C10 C11 H11 119.0
C6 C11 H11 119.0
N2 C12 C4 124.90(17)
N2 C12 Cl1 115.55(15)
C4 C12 Cl1 119.54(15)
C24 C19 C20 115.98(19)
C24 C19 B1 121.22(18)
C20 C19 B1 122.73(18)
C19 C24 C23 121.8(2)
C19 C24 H24 119.1
C23 C24 H24 119.1
C22 C23 C24 120.4(2)
C22 C23 H23 119.8
C24 C23 H23 119.8
C21 C22 C23 119.5(2)
C21 C22 H22 120.2
C23 C22 H22 120.2
C22 C21 C20 119.8(2)
C22 C21 H21 120.1
C20 C21 H21 120.1
C19 C20 C21 122.5(2)
C19 C20 H20 118.7
C21 C20 H20 118.7
C18 C13 C14 115.78(18)
C18 C13 B1 123.97(17)
C14 C13 B1 120.21(18)
C15 C14 C13 122.2(2)
C15 C14 H14 118.9
C13 C14 H14 118.9
C16 C15 C14 120.2(2)
C16 C15 H15 119.9
C14 C15 H15 119.9
C15 C16 C17 119.3(2)
C15 C16 H16 120.3
C17 C16 H16 120.3
C16 C17 C18 120.4(2)
C16 C17 H17 119.8
C18 C17 H17 119.8
C17 C18 C13 122.1(2)
C17 C18 H18 119.0
C13 C18 H18 119.0
N3 C25 H25 109.5
N3 C25 H25A 109.5
H25 C25 H25A 109.5
N3 C25 H25B 109.5
H25 C25 H25B 109.5
H25A C25 H25B 109.5
N3 C26 H26 109.5
N3 C26 H26A 109.5
H26 C26 H26A 109.5
N3 C26 H26B 109.5
H26 C26 H26B 109.5
H26A C26 H26B 109.5
C5 N1 C3 118.41(16)
C5 N1 B1 123.58(15)
C3 N1 B1 117.67(15)
C5 N2 C12 114.38(17)
C9 N3 C26 120.3(2)
C9 N3 C25 121.7(2)
C26 N3 C25 117.4(2)
C1 O1 B1 119.15(14)
O1 B1 N1 106.22(15)
O1 B1 C13 109.32(16)
N1 B1 C13 107.90(15)
O1 B1 C19 109.19(14)
N1 B1 C19 109.47(16)
C13 B1 C19 114.41(16)

loop_
_geom_bond_atom_site_label_1
_geom_bond_atom_site_label_2
_geom_bond_distance
C1 O1 1.328(2)
C1 C2 1.368(3)
C1 C6 1.461(3)
C2 C3 1.404(3)
C2 H2 0.9300
C3 N1 1.373(2)
C3 C4 1.404(3)
C4 C12 1.359(3)
C4 H4 0.9300
C5 N2 1.312(3)
C5 N1 1.344(2)
C5 H5 0.9300
C6 C7 1.394(3)
C6 C11 1.396(3)
C7 C8 1.372(3)
C7 H7 0.9300
C8 C9 1.399(3)
C8 H8 0.9300
C9 N3 1.372(3)
C9 C10 1.404(3)
C10 C11 1.370(3)
C10 H10 0.9300
C11 H11 0.9300
C12 N2 1.344(3)
C12 Cl1 1.724(2)
C19 C24 1.375(3)
C19 C20 1.387(3)
C19 B1 1.619(3)
C24 C23 1.400(3)
C24 H24 0.9300
C23 C22 1.363(4)
C23 H23 0.9300
C22 C21 1.356(4)
C22 H22 0.9300
C21 C20 1.394(3)
C21 H21 0.9300
C20 H20 0.9300
C13 C18 1.390(3)
C13 C14 1.395(3)
C13 B1 1.616(3)
C14 C15 1.389(3)
C14 H14 0.9300
C15 C16 1.360(4)
C15 H15 0.9300
C16 C17 1.375(3)
C16 H16 0.9300
C17 C18 1.383(3)
C17 H17 0.9300
C18 H18 0.9300
C25 N3 1.447(3)
C25 H25 0.9600
C25 H25A 0.9600
C25 H25B 0.9600
C26 N3 1.445(3)
C26 H26 0.9600
C26 H26A 0.9600
C26 H26B 0.9600
N1 B1 1.613(3)
O1 B1 1.498(3)

loop_
_geom_torsion_atom_site_label_1
_geom_torsion_atom_site_label_2
_geom_torsion_atom_site_label_3
_geom_torsion_atom_site_label_4
_geom_torsion
O1 C1 C2 C3 5.5(3)
C6 C1 C2 C3 -174.02(16)
C1 C2 C3 N1 -13.0(3)
C1 C2 C3 C4 167.14(17)
N1 C3 C4 C12 1.0(2)
C2 C3 C4 C12 -179.11(16)
O1 C1 C6 C7 16.4(2)
C2 C1 C6 C7 -164.07(18)
O1 C1 C6 C11 -165.66(17)
C2 C1 C6 C11 13.9(3)
C11 C6 C7 C8 -0.9(3)
C1 C6 C7 C8 177.19(17)
C6 C7 C8 C9 2.1(3)
C7 C8 C9 N3 177.70(18)
C7 C8 C9 C10 -2.0(3)
N3 C9 C10 C11 -179.0(2)
C8 C9 C10 C11 0.7(3)
C9 C10 C11 C6 0.5(3)
C7 C6 C11 C10 -0.4(3)
C1 C6 C11 C10 -178.47(19)
C3 C4 C12 N2 1.8(3)
C3 C4 C12 Cl1 -179.46(13)
C20 C19 C24 C23 0.5(3)
B1 C19 C24 C23 177.5(2)
C19 C24 C23 C22 -1.8(4)
C24 C23 C22 C21 1.7(4)
C23 C22 C21 C20 -0.4(4)
C24 C19 C20 C21 0.8(3)
B1 C19 C20 C21 -176.1(2)
C22 C21 C20 C19 -0.9(4)
C18 C13 C14 C15 -0.1(3)
B1 C13 C14 C15 177.67(17)
C13 C14 C15 C16 -0.6(3)
C14 C15 C16 C17 0.8(3)
C15 C16 C17 C18 -0.3(3)
C16 C17 C18 C13 -0.4(3)
C14 C13 C18 C17 0.6(3)
B1 C13 C18 C17 -177.09(18)
N2 C5 N1 C3 3.7(3)
N2 C5 N1 B1 -169.49(18)
C2 C3 N1 C5 176.60(16)
C4 C3 N1 C5 -3.5(2)
C2 C3 N1 B1 -9.8(2)
C4 C3 N1 B1 170.11(15)
N1 C5 N2 C12 -1.0(3)
C4 C12 N2 C5 -1.9(3)
Cl1 C12 N2 C5 179.34(14)
C8 C9 N3 C26 13.1(3)
C10 C9 N3 C26 -167.3(2)
C8 C9 N3 C25 -176.0(2)
C10 C9 N3 C25 3.6(3)
C2 C1 O1 B1 26.4(2)
C6 C1 O1 B1 -154.03(16)
C1 O1 B1 N1 -43.7(2)
C1 O1 B1 C13 72.5(2)
C1 O1 B1 C19 -161.69(16)
C5 N1 B1 O1 -151.56(15)
C3 N1 B1 O1 35.2(2)
C5 N1 B1 C13 91.31(19)
C3 N1 B1 C13 -81.97(19)
C5 N1 B1 C19 -33.8(2)
C3 N1 B1 C19 152.94(15)
C18 C13 B1 O1 -146.02(17)
C14 C13 B1 O1 36.4(2)
C18 C13 B1 N1 -30.9(2)
C14 C13 B1 N1 151.52(15)
C18 C13 B1 C19 91.2(2)
C14 C13 B1 C19 -86.4(2)
C24 C19 B1 O1 24.2(3)
C20 C19 B1 O1 -159.01(19)
C24 C19 B1 N1 -91.7(2)
C20 C19 B1 N1 85.1(2)
C24 C19 B1 C13 147.10(19)
C20 C19 B1 C13 -36.1(3)
